data_2240227
loop_
_publ_author_name
'Suckert, Stefan'
'W\"ohlert, Susanne'
'Jess, Inke'
'N\"ather, Christian'

_publ_section_title
;
 Crystal structure of
 poly[[(2,2'-bipyridine)manganese(II)]-di-\m-thiocyanato]
;
_journal_coeditor_code WM5088
_journal_issue 12
_journal_name_full 'Acta Crystallographica Section E'
_journal_page_first m401
_journal_page_last m402
_journal_paper_doi 10.1107/S1600536814024490
_journal_volume 70
_journal_year 2014
_chemical_formula_iupac '[Mn (N C S)2 (C10 H8 N2)]'
_chemical_formula_moiety 'C12 H8 Mn N4 S2'
_chemical_formula_sum 'C12 H8 Mn N4 S2'
_chemical_formula_weight 327.28
_chemical_name_systematic
;
Poly[[(2,2'-bipyridine)manganese(II)]-di-\m-thiocyanato]
;
_space_group_IT_number 15
_symmetry_cell_setting monoclinic
_symmetry_space_group_name_Hall '-C 2yc'
_symmetry_space_group_name_H-M 'C 1 2/c 1'
_atom_sites_solution_hydrogens geom
_atom_sites_solution_primary direct
_atom_sites_solution_secondary difmap
_audit_creation_method SHELXL-97
_cell_angle_alpha 90.00
_cell_angle_beta 90.129(8)
_cell_angle_gamma 90.00
_cell_formula_units_Z 4
_cell_length_a 7.6158(5)
_cell_length_b 16.2007(14)
_cell_length_c 10.6784(7)
_cell_measurement_reflns_used 5163
_cell_measurement_temperature 180(2)
_cell_measurement_theta_max 27.00
_cell_measurement_theta_min 3.16
_cell_volume 1317.51(17)
_computing_cell_refinement
;
X-AREA (Stoe & Cie, 2008)
;
_computing_data_collection
;
X-AREA (Stoe & Cie, 2008)
;
_computing_data_reduction
;
X-AREA (Stoe & Cie, 2008)
;
_computing_molecular_graphics
;
XP in SHELXTL (Sheldrick, 2008) and DIAMOND (Brandenburg, 1999)
;
_computing_publication_material
;
publCIF (Westrip, 2010)
;
_computing_structure_refinement
;
SHELXL97 (Sheldrick, 2008)
;
_computing_structure_solution
;
SHELXS97 (Sheldrick, 2008)
;
_diffrn_ambient_temperature 180(2)
_diffrn_measured_fraction_theta_full 0.979
_diffrn_measured_fraction_theta_max 0.979
_diffrn_measurement_device_type 'STOE IPDS-1'
_diffrn_measurement_method 'phi scans'
_diffrn_radiation_monochromator graphite
_diffrn_radiation_source 'fine-focus sealed tube'
_diffrn_radiation_type MoK\a
_diffrn_radiation_wavelength 0.71073
_diffrn_reflns_av_R_equivalents 0.0289
_diffrn_reflns_av_sigmaI/netI 0.0209
_diffrn_reflns_limit_h_max 9
_diffrn_reflns_limit_h_min -9
_diffrn_reflns_limit_k_max 20
_diffrn_reflns_limit_k_min -20
_diffrn_reflns_limit_l_max 13
_diffrn_reflns_limit_l_min -13
_diffrn_reflns_number 5163
_diffrn_reflns_theta_full 27.00
_diffrn_reflns_theta_max 27.00
_diffrn_reflns_theta_min 3.16
_exptl_absorpt_coefficient_mu 1.307
_exptl_absorpt_correction_T_max 0.825
_exptl_absorpt_correction_T_min 0.714
_exptl_absorpt_correction_type numerical
_exptl_absorpt_process_details
;
(<i>X-SHAPE</i> and <i>X-RED32</i>; Stoe & Cie, 2008)
;
_exptl_crystal_colour yellow
_exptl_crystal_density_diffrn 1.650
_exptl_crystal_density_method 'not measured'
_exptl_crystal_description block
_exptl_crystal_F_000 660
_exptl_crystal_size_max 0.24
_exptl_crystal_size_mid 0.18
_exptl_crystal_size_min 0.11
_refine_diff_density_max 0.220
_refine_diff_density_min -0.354
_refine_ls_extinction_method none
_refine_ls_goodness_of_fit_ref 1.101
_refine_ls_hydrogen_treatment constr
_refine_ls_matrix_type full
_refine_ls_number_parameters 87
_refine_ls_number_reflns 1424
_refine_ls_number_restraints 0
_refine_ls_restrained_S_all 1.101
_refine_ls_R_factor_all 0.0322
_refine_ls_R_factor_gt 0.0256
_refine_ls_shift/su_max 0.001
_refine_ls_shift/su_mean 0.000
_refine_ls_structure_factor_coef Fsqd
_refine_ls_weighting_details 'calc w=1/[\s^2^(Fo^2^)+(0.0410P)^2^+0.0505P] where P=(Fo^2^+2Fc^2^)/3'
_refine_ls_weighting_scheme calc
_refine_ls_wR_factor_gt 0.0636
_refine_ls_wR_factor_ref 0.0654
_reflns_number_gt 1208
_reflns_number_total 1424
_reflns_threshold_expression I>2sigma(I)
_cod_data_source_file wm5088sup1.cf
_cod_data_source_block I
_cod_original_sg_symbol_H-M 'C 2/c'
_cod_database_code 2240227
_cod_database_fobs_code 2240227

loop_
_symmetry_equiv_pos_as_xyz
'x, y, z'
'-x, y, -z+1/2'
'x+1/2, y+1/2, z'
'-x+1/2, y+1/2, -z+1/2'
'-x, -y, -z'
'x, -y, z-1/2'
'-x+1/2, -y+1/2, -z'
'x+1/2, -y+1/2, z-1/2'

loop_
_atom_site_type_symbol
_atom_site_label
_atom_site_fract_x
_atom_site_fract_y
_atom_site_fract_z
_atom_site_U_iso_or_equiv
_atom_site_adp_type
_atom_site_calc_flag
_atom_site_refinement_flags
_atom_site_occupancy
_atom_site_symmetry_multiplicity
Mn Mn1 0.0000 0.589163(17) 0.2500 0.01511(12) Uani d S 1 2
S S1 0.26426(6) 0.59114(3) 0.43456(4) 0.02879(14) Uani d . 1 1
C C1 0.1959(2) 0.53098(9) 0.54809(13) 0.0157(3) Uani d . 1 1
N N1 0.14566(19) 0.48959(8) 0.62863(13) 0.0191(3) Uani d . 1 1
N N10 0.15848(17) 0.70040(7) 0.19663(11) 0.0150(3) Uani d . 1 1
C C10 0.3171(2) 0.69584(10) 0.14411(14) 0.0205(3) Uani d . 1 1
H H10 0.3650 0.6440 0.1287 0.025 Uiso calc R 1 1
C C11 0.4133(2) 0.76537(11) 0.11149(15) 0.0246(4) Uani d . 1 1
H H11 0.5240 0.7605 0.0756 0.029 Uiso calc R 1 1
C C12 0.3400(2) 0.84198(11) 0.13384(16) 0.0277(4) Uani d . 1 1
H H12 0.4008 0.8897 0.1122 0.033 Uiso calc R 1 1
C C13 0.1770(3) 0.84748(9) 0.18819(16) 0.0256(4) Uani d . 1 1
H H13 0.1267 0.8988 0.2037 0.031 Uiso calc R 1 1
C C14 0.0878(2) 0.77516(9) 0.21990(13) 0.0175(3) Uani d . 1 1

loop_
_atom_site_aniso_label
_atom_site_aniso_U_11
_atom_site_aniso_U_22
_atom_site_aniso_U_33
_atom_site_aniso_U_12
_atom_site_aniso_U_13
_atom_site_aniso_U_23
Mn1 0.0203(2) 0.00785(16) 0.01723(18) 0.000 0.00916(12) 0.000
S1 0.0261(3) 0.0358(3) 0.0244(2) -0.01473(18) 0.00026(18) 0.01435(16)
C1 0.0150(8) 0.0134(6) 0.0186(7) -0.0014(6) 0.0007(5) -0.0002(5)
N1 0.0218(7) 0.0167(6) 0.0187(6) -0.0016(5) 0.0031(5) 0.0031(5)
N10 0.0193(7) 0.0116(5) 0.0141(6) -0.0013(5) 0.0024(5) 0.0023(4)
C10 0.0215(9) 0.0203(7) 0.0195(7) -0.0010(6) 0.0016(6) 0.0026(6)
C11 0.0196(9) 0.0319(8) 0.0222(8) -0.0067(7) -0.0002(6) 0.0060(7)
C12 0.0319(11) 0.0242(8) 0.0269(9) -0.0145(7) -0.0025(7) 0.0075(6)
C13 0.0352(11) 0.0140(7) 0.0275(8) -0.0055(7) -0.0005(7) 0.0002(6)
C14 0.0254(9) 0.0133(7) 0.0137(6) -0.0011(6) -0.0009(6) 0.0018(5)

loop_
_atom_type_symbol
_atom_type_description
_atom_type_scat_dispersion_real
_atom_type_scat_dispersion_imag
_atom_type_scat_source
C C 0.0033 0.0016 'International Tables Vol C Tables 4.2.6.8 and 6.1.1.4'
H H 0.0000 0.0000 'International Tables Vol C Tables 4.2.6.8 and 6.1.1.4'
Mn Mn 0.3368 0.7283 'International Tables Vol C Tables 4.2.6.8 and 6.1.1.4'
N N 0.0061 0.0033 'International Tables Vol C Tables 4.2.6.8 and 6.1.1.4'
S S 0.1246 0.1234 'International Tables Vol C Tables 4.2.6.8 and 6.1.1.4'

loop_
_geom_angle_atom_site_label_1
_geom_angle_atom_site_label_2
_geom_angle_atom_site_label_3
_geom_angle_site_symmetry_1
_geom_angle_site_symmetry_3
_geom_angle
N1 Mn1 N1 6_565 5_566 106.48(7)
N1 Mn1 N10 6_565 2 156.38(5)
N1 Mn1 N10 5_566 2 92.60(5)
N1 Mn1 N10 6_565 . 92.60(5)
N1 Mn1 N10 5_566 . 156.38(5)
N10 Mn1 N10 2 . 73.10(7)
N1 Mn1 S1 6_565 2 87.33(4)
N1 Mn1 S1 5_566 2 93.46(4)
N10 Mn1 S1 2 2 77.55(3)
N10 Mn1 S1 . 2 101.38(3)
N1 Mn1 S1 6_565 . 93.46(4)
N1 Mn1 S1 5_566 . 87.33(4)
N10 Mn1 S1 2 . 101.38(3)
N10 Mn1 S1 . . 77.55(3)
S1 Mn1 S1 2 . 178.69(2)
C1 S1 Mn1 . . 106.45(6)
N1 C1 S1 . . 178.83(15)
C1 N1 Mn1 . 5_566 166.59(14)
C10 N10 C14 . . 119.27(13)
C10 N10 Mn1 . . 123.37(11)
C14 N10 Mn1 . . 117.36(10)
N10 C10 C11 . . 122.62(16)
N10 C10 H10 . . 118.7
C11 C10 H10 . . 118.7
C12 C11 C10 . . 118.14(16)
C12 C11 H11 . . 120.9
C10 C11 H11 . . 120.9
C13 C12 C11 . . 119.78(15)
C13 C12 H12 . . 120.1
C11 C12 H12 . . 120.1
C12 C13 C14 . . 119.23(15)
C12 C13 H13 . . 120.4
C14 C13 H13 . . 120.4
N10 C14 C13 . . 120.96(15)
N10 C14 C14 . 2 116.09(8)
C13 C14 C14 . 2 122.95(10)

loop_
_geom_bond_atom_site_label_1
_geom_bond_atom_site_label_2
_geom_bond_site_symmetry_2
_geom_bond_distance
_geom_bond_publ_flag
Mn1 N1 6_565 2.1318(13) ?
Mn1 N1 5_566 2.1318(13) y
Mn1 N10 2 2.2433(12) ?
Mn1 N10 . 2.2433(12) y
Mn1 S1 2 2.8138(5) ?
Mn1 S1 . 2.8138(5) y
S1 C1 . 1.6411(15) ?
C1 N1 . 1.156(2) ?
N1 Mn1 5_566 2.1318(13) ?
N10 C10 . 1.335(2) ?
N10 C14 . 1.3485(18) ?
C10 C11 . 1.389(2) ?
C10 H10 . 0.9300 ?
C11 C12 . 1.382(3) ?
C11 H11 . 0.9300 ?
C12 C13 . 1.375(3) ?
C12 H12 . 0.9300 ?
C13 C14 . 1.396(2) ?
C13 H13 . 0.9300 ?
C14 C14 2 1.486(3) ?
